data_1502291
loop_
_publ_author_name
'Jung, Michael E.'
'Koch, Pierre'

_publ_section_title
;
 An efficient synthesis of the protected carbohydrate moiety of
 Brasilicardin A.
;
_journal_issue 14
_journal_name_full 'Organic letters'
_journal_page_first 3710
_journal_page_last 3713
_journal_paper_doi 10.1021/ol2013704
_journal_volume 13
_journal_year 2011
_chemical_absolute_configuration rmad
_chemical_formula_moiety 'C33 H39 Cl3 N2 O17, C H4 O'
_chemical_formula_sum 'C34 H43 Cl3 N2 O18'
_chemical_formula_weight 874.05
_chemical_name_systematic
; 
 ? 
;
_space_group_IT_number 19
_symmetry_cell_setting orthorhombic
_symmetry_space_group_name_Hall 'P 2ac 2ab'
_symmetry_space_group_name_H-M 'P 21 21 21'
_atom_sites_solution_hydrogens geom
_atom_sites_solution_primary direct
_atom_sites_solution_secondary difmap
_audit_creation_method SHELXL-97
_cell_angle_alpha 90.00
_cell_angle_beta 90.00
_cell_angle_gamma 90.00
_cell_formula_units_Z 4
_cell_length_a 9.1634(18)
_cell_length_b 15.940(3)
_cell_length_c 28.513(6)
_cell_measurement_reflns_used 4431
_cell_measurement_temperature 100(2)
_cell_measurement_theta_max 25.80
_cell_measurement_theta_min 3.83
_cell_volume 4164.7(14)
_computing_cell_refinement 'Bruker SAINT'
_computing_data_collection 'Bruker APEX2'
_computing_data_reduction 'Bruker SAINT'
_computing_molecular_graphics 'Bruker SHELXTL'
_computing_publication_material 'Bruker SHELXTL'
_computing_structure_refinement 'SHELXL-97 (Sheldrick, 2008)'
_computing_structure_solution 'SHELXS-97 (Sheldrick, 2008)'
_diffrn_ambient_temperature 100(2)
_diffrn_measured_fraction_theta_full 0.992
_diffrn_measured_fraction_theta_max 0.992
_diffrn_measurement_device_type 'Bruker APEX-II CCD'
_diffrn_measurement_method '\f and \w scans'
_diffrn_radiation_monochromator graphite
_diffrn_radiation_source 'fine-focus sealed tube'
_diffrn_radiation_type MoK\a
_diffrn_radiation_wavelength 0.71073
_diffrn_reflns_av_R_equivalents 0.0000
_diffrn_reflns_av_sigmaI/netI 0.0781
_diffrn_reflns_limit_h_max 12
_diffrn_reflns_limit_h_min -12
_diffrn_reflns_limit_k_max 21
_diffrn_reflns_limit_k_min -21
_diffrn_reflns_limit_l_max 37
_diffrn_reflns_limit_l_min -37
_diffrn_reflns_number 10211
_diffrn_reflns_theta_full 28.24
_diffrn_reflns_theta_max 28.24
_diffrn_reflns_theta_min 3.68
_exptl_absorpt_coefficient_mu 0.295
_exptl_absorpt_correction_T_max 0.9883
_exptl_absorpt_correction_T_min 0.9166
_exptl_absorpt_correction_type multi-scan
_exptl_absorpt_process_details 'Sadabs (Bruker)'
_exptl_crystal_colour colorless
_exptl_crystal_density_diffrn 1.394
_exptl_crystal_density_method 'not measured'
_exptl_crystal_description needle
_exptl_crystal_F_000 1824
_exptl_crystal_size_max 0.30
_exptl_crystal_size_mid 0.10
_exptl_crystal_size_min 0.04
_refine_diff_density_max 0.597
_refine_diff_density_min -0.314
_refine_diff_density_rms 0.059
_refine_ls_abs_structure_details 'Flack H D (1983), Acta Cryst. A39, 876-881'
_refine_ls_abs_structure_Flack -0.02(5)
_refine_ls_extinction_method none
_refine_ls_goodness_of_fit_ref 1.023
_refine_ls_hydrogen_treatment constr
_refine_ls_matrix_type full
_refine_ls_number_parameters 524
_refine_ls_number_reflns 10211
_refine_ls_number_restraints 0
_refine_ls_restrained_S_all 1.023
_refine_ls_R_factor_all 0.0770
_refine_ls_R_factor_gt 0.0503
_refine_ls_shift/su_max 0.001
_refine_ls_shift/su_mean 0.000
_refine_ls_structure_factor_coef Fsqd
_refine_ls_weighting_details 'calc w=1/[\s^2^(Fo^2^)+(0.0474P)^2^+0.0000P] where P=(Fo^2^+2Fc^2^)/3'
_refine_ls_weighting_scheme calc
_refine_ls_wR_factor_gt 0.0992
_refine_ls_wR_factor_ref 0.1074
_reflns_number_gt 7590
_reflns_number_total 10211
_reflns_threshold_expression >2sigma(I)
_cod_data_source_file ol2013704_si_001.cif
_cod_data_source_block twin4s
_cod_depositor_comments
;
The following automatic conversions were performed:

'_symmetry_cell_setting' value 'Orthorhombic' changed to
'orthorhombic' according to
/home/saulius/struct/CIF-dictionaries/cif_core.dic dictionary named
'cif_core.dic' version 2.4.1 from 2010-06-29.

Automatic conversion script
Id: cif_fix_values 1715 2011-07-08 13:25:40Z adriana 
;
_cod_original_sg_symbol_H-M 'P 2(1) 2(1) 2(1)'
_cod_database_code 1502291

loop_
_symmetry_equiv_pos_as_xyz
'x, y, z'
'-x+1/2, -y, z+1/2'
'-x, y+1/2, -z+1/2'
'x+1/2, -y+1/2, -z'

loop_
_atom_site_label
_atom_site_type_symbol
_atom_site_fract_x
_atom_site_fract_y
_atom_site_fract_z
_atom_site_U_iso_or_equiv
_atom_site_adp_type
_atom_site_occupancy
_atom_site_symmetry_multiplicity
_atom_site_calc_flag
_atom_site_refinement_flags
O1S O 0.1940(3) 0.66592(17) 0.51894(9) 0.0519(7) Uani 1 1 d .
H1S H 0.1575 0.6290 0.5015 0.078 Uiso 1 1 calc R
C1S C 0.0762(6) 0.7055(3) 0.54788(16) 0.0772(16) Uani 1 1 d .
H1S1 H 0.0456 0.6664 0.5725 0.116 Uiso 1 1 calc R
H1S2 H -0.0074 0.7189 0.5278 0.116 Uiso 1 1 calc R
H1S3 H 0.1134 0.7571 0.5622 0.116 Uiso 1 1 calc R
Cl1 Cl 0.31834(9) 0.15287(5) 0.86645(3) 0.02948(17) Uani 1 1 d .
Cl2 Cl 0.55184(8) 0.25261(4) 0.82639(2) 0.02504(16) Uani 1 1 d .
Cl3 Cl 0.52931(10) 0.23467(4) 0.92589(3) 0.03217(19) Uani 1 1 d .
O1 O 0.5737(2) 0.06822(11) 0.82645(6) 0.0209(4) Uani 1 1 d .
O2 O 0.8128(2) 0.03600(12) 0.80384(6) 0.0206(4) Uani 1 1 d .
O3 O 0.6833(2) -0.10520(11) 0.75384(6) 0.0187(4) Uani 1 1 d .
O4 O 0.5504(3) -0.18021(13) 0.80472(8) 0.0384(6) Uani 1 1 d .
O5 O 0.5673(2) -0.00377(11) 0.68400(6) 0.0177(4) Uani 1 1 d .
O6 O 0.7521(2) 0.13281(11) 0.68855(6) 0.0196(4) Uani 1 1 d .
O7 O 0.9766(2) 0.10831(12) 0.65892(7) 0.0251(5) Uani 1 1 d .
O8 O 0.5023(2) 0.33084(11) 0.58194(7) 0.0250(5) Uani 1 1 d .
O9 O 0.3770(2) 0.21053(13) 0.59079(8) 0.0352(6) Uani 1 1 d .
O10 O 0.3448(2) -0.05320(11) 0.70459(6) 0.0195(4) Uani 1 1 d .
O11 O 0.1497(2) -0.06691(13) 0.78069(7) 0.0250(5) Uani 1 1 d .
O12 O 0.0068(3) -0.16452(14) 0.81376(7) 0.0366(6) Uani 1 1 d .
O13 O 0.0008(2) -0.07523(12) 0.64021(7) 0.0238(4) Uani 1 1 d .
O14 O -0.0304(3) -0.21357(13) 0.64886(9) 0.0399(6) Uani 1 1 d .
O15 O 0.2065(2) -0.06356(12) 0.56857(7) 0.0234(5) Uani 1 1 d .
O16 O 0.1424(3) 0.06094(15) 0.53839(7) 0.0408(6) Uani 1 1 d .
O17 O 0.5449(3) -0.07141(12) 0.54379(7) 0.0290(5) Uani 1 1 d .
N1 N 0.6858(3) 0.07282(16) 0.89872(8) 0.0288(6) Uani 1 1 d .
H1 H 0.6839 0.0994 0.9213 0.043 Uiso 1 1 calc R
N2 N 0.4660(3) 0.03258(14) 0.59074(7) 0.0187(5) Uani 1 1 d .
H2N H 0.4648 0.0869 0.5963 0.022 Uiso 1 1 calc R
C1 C 0.5046(3) 0.18198(16) 0.87276(10) 0.0227(6) Uani 1 1 d .
C2 C 0.5996(3) 0.10325(17) 0.86920(10) 0.0212(6) Uani 1 1 d .
C3 C 0.6729(3) 0.00364(17) 0.81190(9) 0.0192(6) Uani 1 1 d .
H3 H 0.6779 -0.0409 0.8365 0.023 Uiso 1 1 calc R
C4 C 0.6028(3) -0.03173(17) 0.76793(9) 0.0200(6) Uani 1 1 d .
H4 H 0.4987 -0.0468 0.7743 0.024 Uiso 1 1 calc R
C5 C 0.6115(3) 0.03157(17) 0.72784(9) 0.0174(6) Uani 1 1 d .
H5 H 0.5448 0.0794 0.7353 0.021 Uiso 1 1 calc R
C6 C 0.7651(3) 0.06595(17) 0.72239(9) 0.0182(6) Uani 1 1 d .
H6 H 0.8331 0.0214 0.7108 0.022 Uiso 1 1 calc R
C7 C 0.8176(3) 0.10167(17) 0.76885(10) 0.0208(6) Uani 1 1 d .
H7 H 0.7494 0.1474 0.7786 0.025 Uiso 1 1 calc R
C8 C 0.9703(3) 0.13571(18) 0.76908(10) 0.0256(7) Uani 1 1 d .
H8A H 0.9923 0.1591 0.8001 0.038 Uiso 1 1 calc R
H8B H 0.9791 0.1798 0.7453 0.038 Uiso 1 1 calc R
H8C H 1.0392 0.0904 0.7620 0.038 Uiso 1 1 calc R
C9 C 0.8608(3) 0.14279(17) 0.65644(9) 0.0192(6) Uani 1 1 d .
C10 C 0.8122(3) 0.19847(16) 0.61756(9) 0.0199(6) Uani 1 1 d .
C11 C 0.9025(3) 0.20655(18) 0.57844(10) 0.0243(7) Uani 1 1 d .
H11 H 0.9943 0.1789 0.5776 0.029 Uiso 1 1 calc R
C12 C 0.8574(3) 0.2549(2) 0.54107(10) 0.0274(7) Uani 1 1 d .
H12 H 0.9188 0.2604 0.5144 0.033 Uiso 1 1 calc R
C13 C 0.7227(3) 0.29591(18) 0.54180(10) 0.0247(7) Uani 1 1 d .
H13 H 0.6917 0.3291 0.5160 0.030 Uiso 1 1 calc R
C14 C 0.6355(3) 0.28683(17) 0.58122(10) 0.0223(6) Uani 1 1 d .
C15 C 0.6781(3) 0.23933(16) 0.61936(9) 0.0210(6) Uani 1 1 d .
H15 H 0.6173 0.2347 0.6462 0.025 Uiso 1 1 calc R
C16 C 0.3787(3) 0.28577(19) 0.58812(10) 0.0240(7) Uani 1 1 d .
C17 C 0.2459(3) 0.34016(19) 0.58945(11) 0.0282(7) Uani 1 1 d .
H17A H 0.1827 0.3266 0.5628 0.042 Uiso 1 1 calc R
H17B H 0.2751 0.3992 0.5877 0.042 Uiso 1 1 calc R
H17C H 0.1927 0.3303 0.6188 0.042 Uiso 1 1 calc R
C18 C 0.4190(3) 0.00294(17) 0.67411(9) 0.0170(6) Uani 1 1 d .
H18 H 0.3846 0.0618 0.6793 0.020 Uiso 1 1 calc R
C19 C 0.3941(3) -0.02323(16) 0.62343(9) 0.0164(6) Uani 1 1 d .
H19 H 0.4351 -0.0808 0.6191 0.020 Uiso 1 1 calc R
C20 C 0.2303(3) -0.02685(17) 0.61409(9) 0.0193(6) Uani 1 1 d .
H20 H 0.1880 0.0309 0.6151 0.023 Uiso 1 1 calc R
C21 C 0.1544(3) -0.08248(17) 0.64952(10) 0.0197(6) Uani 1 1 d .
H21 H 0.1869 -0.1420 0.6458 0.024 Uiso 1 1 calc R
C22 C 0.1888(3) -0.05105(18) 0.69890(9) 0.0196(6) Uani 1 1 d .
H22 H 0.1523 0.0076 0.7029 0.024 Uiso 1 1 calc R
C23 C 0.1245(3) -0.10691(19) 0.73617(10) 0.0239(7) Uani 1 1 d .
H23A H 0.0185 -0.1143 0.7308 0.029 Uiso 1 1 calc R
H23B H 0.1717 -0.1628 0.7355 0.029 Uiso 1 1 calc R
C24 C 0.0806(4) -0.1024(2) 0.81734(10) 0.0277(7) Uani 1 1 d .
C25 C 0.1080(4) -0.0539(2) 0.86163(11) 0.0366(8) Uani 1 1 d .
H25A H 0.0401 -0.0065 0.8634 0.055 Uiso 1 1 calc R
H25B H 0.2085 -0.0329 0.8617 0.055 Uiso 1 1 calc R
H25C H 0.0931 -0.0907 0.8888 0.055 Uiso 1 1 calc R
C26 C -0.0776(3) -0.14697(19) 0.63759(10) 0.0246(6) Uani 1 1 d .
C27 C -0.2271(3) -0.1290(2) 0.62063(12) 0.0331(8) Uani 1 1 d .
H27A H -0.2469 -0.1624 0.5925 0.050 Uiso 1 1 calc R
H27B H -0.2356 -0.0692 0.6131 0.050 Uiso 1 1 calc R
H27C H -0.2978 -0.1435 0.6451 0.050 Uiso 1 1 calc R
C28 C 0.1634(4) -0.0127(2) 0.53359(11) 0.0316(8) Uani 1 1 d .
C29 C 0.1411(5) -0.0612(3) 0.48941(13) 0.0611(13) Uani 1 1 d .
H29A H 0.0549 -0.0971 0.4927 0.092 Uiso 1 1 calc R
H29B H 0.2271 -0.0960 0.4833 0.092 Uiso 1 1 calc R
H29C H 0.1265 -0.0222 0.4632 0.092 Uiso 1 1 calc R
C30 C 0.5344(3) 0.00456(18) 0.55228(9) 0.0215(6) Uani 1 1 d .
C31 C 0.5982(4) 0.0699(2) 0.52033(11) 0.0329(8) Uani 1 1 d .
H31A H 0.7044 0.0629 0.5189 0.049 Uiso 1 1 calc R
H31B H 0.5751 0.1259 0.5324 0.049 Uiso 1 1 calc R
H31C H 0.5568 0.0635 0.4888 0.049 Uiso 1 1 calc R
C32 C 0.6448(3) -0.17772(17) 0.77529(10) 0.0241(7) Uani 1 1 d .
C33 C 0.7341(3) -0.25020(18) 0.75902(10) 0.0273(7) Uani 1 1 d .
H33A H 0.8031 -0.2662 0.7837 0.041 Uiso 1 1 calc R
H33B H 0.7881 -0.2343 0.7307 0.041 Uiso 1 1 calc R
H33C H 0.6699 -0.2977 0.7520 0.041 Uiso 1 1 calc R

loop_
_atom_site_aniso_label
_atom_site_aniso_U_11
_atom_site_aniso_U_22
_atom_site_aniso_U_33
_atom_site_aniso_U_23
_atom_site_aniso_U_13
_atom_site_aniso_U_12
O1S 0.070(2) 0.0431(16) 0.0421(15) -0.0072(11) -0.0255(14) -0.0090(15)
C1S 0.103(5) 0.070(3) 0.059(3) -0.016(2) -0.014(3) 0.010(3)
Cl1 0.0224(4) 0.0275(4) 0.0385(4) 0.0009(3) 0.0043(3) -0.0008(3)
Cl2 0.0258(4) 0.0201(3) 0.0292(4) 0.0048(3) 0.0027(3) 0.0012(3)
Cl3 0.0426(5) 0.0279(4) 0.0260(4) -0.0070(3) -0.0039(3) 0.0082(3)
O1 0.0241(12) 0.0202(10) 0.0185(10) -0.0006(8) -0.0003(9) 0.0039(8)
O2 0.0180(11) 0.0199(10) 0.0239(10) 0.0022(8) -0.0017(9) -0.0024(8)
O3 0.0199(11) 0.0142(9) 0.0220(10) 0.0009(7) 0.0030(8) 0.0016(8)
O4 0.0393(15) 0.0250(12) 0.0509(14) 0.0103(10) 0.0218(13) 0.0017(10)
O5 0.0142(11) 0.0221(10) 0.0167(10) -0.0015(7) -0.0015(8) 0.0000(8)
O6 0.0174(11) 0.0192(10) 0.0221(10) 0.0044(7) 0.0042(8) 0.0017(8)
O7 0.0201(12) 0.0241(10) 0.0311(11) 0.0040(8) 0.0054(9) 0.0048(9)
O8 0.0244(12) 0.0203(10) 0.0303(11) 0.0047(8) 0.0014(9) 0.0042(9)
O9 0.0295(14) 0.0211(12) 0.0550(15) -0.0036(10) -0.0025(11) 0.0034(10)
O10 0.0145(11) 0.0213(10) 0.0226(10) 0.0042(7) 0.0022(8) -0.0011(8)
O11 0.0205(12) 0.0304(11) 0.0242(11) 0.0021(8) 0.0023(9) -0.0062(9)
O12 0.0397(15) 0.0382(13) 0.0319(12) 0.0078(9) -0.0010(10) -0.0181(11)
O13 0.0127(11) 0.0222(10) 0.0366(11) -0.0014(8) -0.0023(9) -0.0007(8)
O14 0.0262(14) 0.0232(11) 0.0703(16) 0.0077(10) -0.0135(12) -0.0050(10)
O15 0.0264(12) 0.0216(10) 0.0222(11) -0.0045(8) -0.0050(9) -0.0010(9)
O16 0.0634(18) 0.0312(13) 0.0279(12) 0.0076(10) -0.0042(12) 0.0004(12)
O17 0.0349(13) 0.0222(11) 0.0300(11) -0.0020(8) 0.0125(10) 0.0041(10)
N1 0.0364(17) 0.0275(14) 0.0224(13) -0.0008(10) -0.0053(13) 0.0059(13)
N2 0.0181(13) 0.0180(11) 0.0200(12) 0.0004(8) 0.0015(10) -0.0020(10)
C1 0.0238(17) 0.0204(13) 0.0240(15) 0.0018(11) 0.0014(13) 0.0013(12)
C2 0.0219(17) 0.0183(14) 0.0236(15) 0.0020(11) 0.0025(13) 0.0006(11)
C3 0.0193(16) 0.0177(13) 0.0208(14) 0.0006(10) 0.0013(12) -0.0004(12)
C4 0.0210(17) 0.0193(14) 0.0198(14) -0.0008(11) -0.0004(12) 0.0004(12)
C5 0.0172(16) 0.0186(14) 0.0165(14) -0.0013(10) -0.0012(11) 0.0011(11)
C6 0.0172(15) 0.0170(14) 0.0203(14) 0.0050(10) 0.0003(12) 0.0003(11)
C7 0.0192(16) 0.0203(14) 0.0230(15) 0.0021(11) -0.0028(13) 0.0006(12)
C8 0.0193(17) 0.0292(16) 0.0283(16) -0.0049(12) 0.0001(13) -0.0055(13)
C9 0.0177(16) 0.0183(14) 0.0218(14) -0.0015(11) 0.0020(12) -0.0029(12)
C10 0.0201(16) 0.0181(13) 0.0216(15) 0.0021(10) 0.0019(12) -0.0019(12)
C11 0.0218(17) 0.0232(15) 0.0280(16) -0.0008(12) 0.0021(13) -0.0046(12)
C12 0.0298(18) 0.0309(16) 0.0215(15) 0.0023(13) 0.0068(13) -0.0075(14)
C13 0.0276(19) 0.0225(15) 0.0241(16) 0.0076(12) -0.0030(13) -0.0034(13)
C14 0.0232(17) 0.0162(13) 0.0277(16) 0.0015(11) -0.0040(13) 0.0029(12)
C15 0.0227(16) 0.0178(13) 0.0227(14) 0.0008(10) 0.0043(12) -0.0018(12)
C16 0.0259(18) 0.0243(16) 0.0217(16) -0.0032(11) -0.0034(13) 0.0025(13)
C17 0.0292(18) 0.0254(16) 0.0300(17) -0.0009(12) -0.0079(14) 0.0066(14)
C18 0.0092(14) 0.0186(13) 0.0231(14) 0.0003(11) -0.0010(11) -0.0021(10)
C19 0.0150(15) 0.0146(13) 0.0197(14) 0.0009(10) -0.0003(11) -0.0008(10)
C20 0.0180(16) 0.0199(14) 0.0200(15) -0.0022(10) -0.0015(12) -0.0005(11)
C21 0.0126(15) 0.0186(14) 0.0278(15) -0.0010(11) -0.0012(12) -0.0010(11)
C22 0.0113(14) 0.0243(15) 0.0232(15) 0.0011(11) 0.0003(12) -0.0013(12)
C23 0.0184(16) 0.0284(16) 0.0250(16) -0.0001(12) 0.0016(13) -0.0023(13)
C24 0.0259(18) 0.0339(17) 0.0232(16) 0.0053(12) -0.0018(13) -0.0013(14)
C25 0.042(2) 0.041(2) 0.0272(18) 0.0012(14) -0.0046(15) -0.0085(16)
C26 0.0225(17) 0.0251(16) 0.0263(16) -0.0010(12) 0.0011(13) -0.0055(13)
C27 0.0200(18) 0.0281(17) 0.051(2) -0.0038(14) -0.0023(15) -0.0008(13)
C28 0.032(2) 0.038(2) 0.0243(17) 0.0033(13) -0.0026(15) -0.0072(15)
C29 0.092(4) 0.061(3) 0.031(2) -0.0104(18) -0.021(2) -0.001(3)
C30 0.0165(16) 0.0259(15) 0.0220(15) 0.0004(11) -0.0018(12) -0.0005(13)
C31 0.041(2) 0.0301(17) 0.0279(17) 0.0016(13) 0.0133(15) -0.0017(15)
C32 0.0269(18) 0.0192(14) 0.0262(16) 0.0033(11) -0.0005(14) -0.0017(12)
C33 0.0305(18) 0.0179(14) 0.0337(17) 0.0006(12) -0.0027(13) 0.0006(14)

loop_
_atom_type_symbol
_atom_type_description
_atom_type_scat_dispersion_real
_atom_type_scat_dispersion_imag
_atom_type_scat_source
C C 0.0033 0.0016 'International Tables Vol C Tables 4.2.6.8 and 6.1.1.4'
H H 0.0000 0.0000 'International Tables Vol C Tables 4.2.6.8 and 6.1.1.4'
N N 0.0061 0.0033 'International Tables Vol C Tables 4.2.6.8 and 6.1.1.4'
O O 0.0106 0.0060 'International Tables Vol C Tables 4.2.6.8 and 6.1.1.4'
Cl Cl 0.1484 0.1585 'International Tables Vol C Tables 4.2.6.8 and 6.1.1.4'

loop_
_geom_angle_atom_site_label_1
_geom_angle_atom_site_label_2
_geom_angle_atom_site_label_3
_geom_angle
C1S O1S H1S 109.5
O1S C1S H1S1 109.5
O1S C1S H1S2 109.5
H1S1 C1S H1S2 109.5
O1S C1S H1S3 109.5
H1S1 C1S H1S3 109.5
H1S2 C1S H1S3 109.5
C2 O1 C3 116.2(2)
C3 O2 C7 114.0(2)
C32 O3 C4 115.7(2)
C18 O5 C5 115.0(2)
C9 O6 C6 118.4(2)
C16 O8 C14 117.6(2)
C18 O10 C22 113.0(2)
C24 O11 C23 115.0(2)
C26 O13 C21 117.5(2)
C28 O15 C20 117.9(2)
C2 N1 H1 109.5
C30 N2 C19 122.4(2)
C30 N2 H2N 118.8
C19 N2 H2N 118.8
C2 C1 Cl3 112.2(2)
C2 C1 Cl1 108.99(19)
Cl3 C1 Cl1 109.73(16)
C2 C1 Cl2 109.22(19)
Cl3 C1 Cl2 107.88(15)
Cl1 C1 Cl2 108.75(15)
N1 C2 O1 123.6(3)
N1 C2 C1 129.2(3)
O1 C2 C1 107.2(2)
O2 C3 O1 111.3(2)
O2 C3 C4 112.9(2)
O1 C3 C4 103.7(2)
O2 C3 H3 109.6
O1 C3 H3 109.6
C4 C3 H3 109.6
O3 C4 C3 108.4(2)
O3 C4 C5 107.5(2)
C3 C4 C5 110.5(2)
O3 C4 H4 110.1
C3 C4 H4 110.1
C5 C4 H4 110.1
O5 C5 C6 108.4(2)
O5 C5 C4 112.3(2)
C6 C5 C4 111.3(2)
O5 C5 H5 108.2
C6 C5 H5 108.2
C4 C5 H5 108.2
O6 C6 C5 105.0(2)
O6 C6 C7 109.4(2)
C5 C6 C7 109.8(2)
O6 C6 H6 110.8
C5 C6 H6 110.8
C7 C6 H6 110.8
O2 C7 C8 106.7(2)
O2 C7 C6 108.7(2)
C8 C7 C6 115.7(2)
O2 C7 H7 108.5
C8 C7 H7 108.5
C6 C7 H7 108.5
C7 C8 H8A 109.5
C7 C8 H8B 109.5
H8A C8 H8B 109.5
C7 C8 H8C 109.5
H8A C8 H8C 109.5
H8B C8 H8C 109.5
O7 C9 O6 123.7(3)
O7 C9 C10 125.6(3)
O6 C9 C10 110.6(2)
C15 C10 C11 120.7(3)
C15 C10 C9 121.0(2)
C11 C10 C9 118.3(3)
C12 C11 C10 119.5(3)
C12 C11 H11 120.3
C10 C11 H11 120.3
C11 C12 C13 121.0(3)
C11 C12 H12 119.5
C13 C12 H12 119.5
C14 C13 C12 118.2(3)
C14 C13 H13 120.9
C12 C13 H13 120.9
C15 C14 C13 122.2(3)
C15 C14 O8 120.4(3)
C13 C14 O8 117.3(2)
C14 C15 C10 118.5(3)
C14 C15 H15 120.8
C10 C15 H15 120.8
O9 C16 O8 123.3(3)
O9 C16 C17 124.5(3)
O8 C16 C17 112.1(3)
C16 C17 H17A 109.5
C16 C17 H17B 109.5
H17A C17 H17B 109.5
C16 C17 H17C 109.5
H17A C17 H17C 109.5
H17B C17 H17C 109.5
O5 C18 O10 107.2(2)
O5 C18 C19 108.5(2)
O10 C18 C19 109.7(2)
O5 C18 H18 110.5
O10 C18 H18 110.5
C19 C18 H18 110.5
N2 C19 C18 112.0(2)
N2 C19 C20 111.0(2)
C18 C19 C20 108.9(2)
N2 C19 H19 108.3
C18 C19 H19 108.3
C20 C19 H19 108.3
O15 C20 C21 107.1(2)
O15 C20 C19 108.8(2)
C21 C20 C19 111.0(2)
O15 C20 H20 110.0
C21 C20 H20 110.0
C19 C20 H20 110.0
O13 C21 C20 106.2(2)
O13 C21 C22 110.3(2)
C20 C21 C22 109.2(2)
O13 C21 H21 110.4
C20 C21 H21 110.4
C22 C21 H21 110.4
O10 C22 C23 107.2(2)
O10 C22 C21 107.5(2)
C23 C22 C21 112.1(2)
O10 C22 H22 110.0
C23 C22 H22 110.0
C21 C22 H22 110.0
O11 C23 C22 107.3(2)
O11 C23 H23A 110.3
C22 C23 H23A 110.3
O11 C23 H23B 110.3
C22 C23 H23B 110.3
H23A C23 H23B 108.5
O12 C24 O11 123.0(3)
O12 C24 C25 126.0(3)
O11 C24 C25 111.0(3)
C24 C25 H25A 109.5
C24 C25 H25B 109.5
H25A C25 H25B 109.5
C24 C25 H25C 109.5
H25A C25 H25C 109.5
H25B C25 H25C 109.5
O14 C26 O13 123.1(3)
O14 C26 C27 126.6(3)
O13 C26 C27 110.2(3)
C26 C27 H27A 109.5
C26 C27 H27B 109.5
H27A C27 H27B 109.5
C26 C27 H27C 109.5
H27A C27 H27C 109.5
H27B C27 H27C 109.5
O16 C28 O15 123.6(3)
O16 C28 C29 125.6(3)
O15 C28 C29 110.8(3)
C28 C29 H29A 109.5
C28 C29 H29B 109.5
H29A C29 H29B 109.5
C28 C29 H29C 109.5
H29A C29 H29C 109.5
H29B C29 H29C 109.5
O17 C30 N2 121.5(3)
O17 C30 C31 122.0(3)
N2 C30 C31 116.6(3)
C30 C31 H31A 109.5
C30 C31 H31B 109.5
H31A C31 H31B 109.5
C30 C31 H31C 109.5
H31A C31 H31C 109.5
H31B C31 H31C 109.5
O4 C32 O3 121.9(3)
O4 C32 C33 125.8(3)
O3 C32 C33 112.2(3)
C32 C33 H33A 109.5
C32 C33 H33B 109.5
H33A C33 H33B 109.5
C32 C33 H33C 109.5
H33A C33 H33C 109.5
H33B C33 H33C 109.5

loop_
_geom_bond_atom_site_label_1
_geom_bond_atom_site_label_2
_geom_bond_distance
O1S C1S 1.498(6)
O1S H1S 0.8400
C1S H1S1 0.9800
C1S H1S2 0.9800
C1S H1S3 0.9800
Cl1 C1 1.778(3)
Cl2 C1 1.790(3)
Cl3 C1 1.747(3)
O1 C2 1.362(3)
O1 C3 1.435(3)
O2 C3 1.400(3)
O2 C7 1.447(3)
O3 C32 1.354(3)
O3 C4 1.442(3)
O4 C32 1.206(4)
O5 C18 1.393(3)
O5 C5 1.429(3)
O6 C9 1.362(3)
O6 C6 1.443(3)
O7 C9 1.197(3)
O8 C16 1.353(4)
O8 C14 1.409(3)
O9 C16 1.202(3)
O10 C18 1.421(3)
O10 C22 1.438(3)
O11 C24 1.346(3)
O11 C23 1.439(3)
O12 C24 1.204(4)
O13 C26 1.352(3)
O13 C21 1.438(3)
O14 C26 1.190(4)
O15 C28 1.345(4)
O15 C20 1.440(3)
O16 C28 1.198(4)
O17 C30 1.239(3)
N1 C2 1.252(4)
N1 H1 0.7700
N2 C30 1.340(3)
N2 C19 1.447(3)
N2 H2N 0.8800
C1 C2 1.531(4)
C3 C4 1.517(4)
C3 H3 1.0000
C4 C5 1.527(4)
C4 H4 1.0000
C5 C6 1.518(4)
C5 H5 1.0000
C6 C7 1.520(4)
C6 H6 1.0000
C7 C8 1.501(4)
C7 H7 1.0000
C8 H8A 0.9800
C8 H8B 0.9800
C8 H8C 0.9800
C9 C10 1.488(4)
C10 C15 1.392(4)
C10 C11 1.394(4)
C11 C12 1.379(4)
C11 H11 0.9500
C12 C13 1.396(4)
C12 H12 0.9500
C13 C14 1.386(4)
C13 H13 0.9500
C14 C15 1.381(4)
C15 H15 0.9500
C16 C17 1.495(4)
C17 H17A 0.9800
C17 H17B 0.9800
C17 H17C 0.9800
C18 C19 1.521(4)
C18 H18 1.0000
C19 C20 1.525(4)
C19 H19 1.0000
C20 C21 1.513(4)
C20 H20 1.0000
C21 C22 1.527(4)
C21 H21 1.0000
C22 C23 1.506(4)
C22 H22 1.0000
C23 H23A 0.9900
C23 H23B 0.9900
C24 C25 1.501(4)
C25 H25A 0.9800
C25 H25B 0.9800
C25 H25C 0.9800
C26 C27 1.481(4)
C27 H27A 0.9800
C27 H27B 0.9800
C27 H27C 0.9800
C28 C29 1.492(5)
C29 H29A 0.9800
C29 H29B 0.9800
C29 H29C 0.9800
C30 C31 1.502(4)
C31 H31A 0.9800
C31 H31B 0.9800
C31 H31C 0.9800
C32 C33 1.490(4)
C33 H33A 0.9800
C33 H33B 0.9800
C33 H33C 0.9800
